data_1527770
loop_
_publ_author_name
'Martens, K.P.'
'Hoppe, R.'

_publ_section_title
;
 Das erste Oxoplumbat(II) mit Inselstruktur: K4 Pb O3
;
_journal_name_full 'Zeitschrift fuer Anorganische und Allgemeine Chemie'
_journal_page_first 105
_journal_page_last 114
_journal_volume 438
_journal_year 1978
_chemical_formula_sum 'K4 O3 Pb'
_chemical_name_systematic 'K4 Pb O3'
_space_group_IT_number 61
_symmetry_space_group_name_Hall '-P 2ac 2ab'
_symmetry_space_group_name_H-M 'P b c a'
_cell_angle_alpha 90
_cell_angle_beta 90
_cell_angle_gamma 90
_cell_formula_units_Z 8
_cell_length_a 6.543
_cell_length_b 11.405
_cell_length_c 18.709
_cell_volume 1396.120
_citation_journal_id_ASTM ZAACAB
_cod_data_source_file Martens_ZAACAB_1978_1591.cif
_cod_data_source_block K4O3Pb1
_cod_original_cell_volume 1396.12
_cod_original_formula_sum 'K4 O3 Pb1'
_cod_database_code 1527770

loop_
_symmetry_equiv_pos_as_xyz
x,y,z
-x+1/2,-y,z+1/2
x+1/2,-y+1/2,-z
-x,y+1/2,-z+1/2
-x,-y,-z
x-1/2,y,-z-1/2
-x-1/2,y-1/2,z
x,-y-1/2,z-1/2

loop_
_atom_site_label
_atom_site_type_symbol
_atom_site_fract_x
_atom_site_fract_y
_atom_site_fract_z
_atom_site_occupancy
_atom_site_U_iso_or_equiv
Pb1 Pb+2 0.112 0.067 0.155 1 0.0
K4 K+1 0.456 0.376 0.299 1 0.0
K1 K+1 0.125 0.17 0.347 1 0.0
O3 O-2 0.452 0.34 0.93 1 0.0
K3 K+1 0.278 0.187 0.556 1 0.0
O1 O-2 0.384 0.485 0.601 1 0.0
O2 O-2 0.042 0.397 0.344 1 0.0
K2 K+1 0.25 0.056 0.963 1 0.0
